data_2002201
loop_
_publ_author_name
'Mueller-Buschbaum, Hk'
'Freund, R'

_publ_section_title 'Zur kristallchemie von Ga2 Ti O5'
_journal_name_full
;
Zeitschrift fuer Naturforschung, Teil B. Anorganische Chemie,
Organische Chemie (2,1947-32,1977)
;
_journal_page_first 590
_journal_page_last 593
_journal_volume 29
_journal_year 1974
_chemical_formula_structural 'Ga2 (Ti O5)'
_chemical_formula_sum 'Ga2 O5 Ti'
_chemical_name_systematic 'Digallium titanate'
_space_group_IT_number 63
_symmetry_cell_setting orthorhombic
_symmetry_Int_Tables_number 63
_symmetry_space_group_name_Hall '-B 2 2b'
_symmetry_space_group_name_H-M 'B b m m'
_cell_angle_alpha 90
_cell_angle_beta 90
_cell_angle_gamma 90
_cell_formula_units_Z 4
_cell_length_a 9.792
_cell_length_b 9.966
_cell_length_c 3.597
_cell_volume 351.0
_refine_ls_R_factor_all 0.08
_cod_database_code 2002201

loop_
_symmetry_equiv_pos_as_xyz
x,y,z
-x,-y,z
x,1/2-y,z
-x,1/2+y,z
-x,-y,-z
x,y,-z
-x,1/2+y,-z
x,1/2-y,-z
1/2+x,y,1/2+z
1/2-x,-y,1/2+z
1/2+x,1/2-y,1/2+z
1/2-x,1/2+y,1/2+z
1/2-x,-y,1/2-z
1/2+x,y,1/2-z
1/2-x,1/2+y,1/2-z
1/2+x,1/2-y,1/2-z

loop_
_atom_site_label
_atom_site_type_symbol
_atom_site_symmetry_multiplicity
_atom_site_Wyckoff_symbol
_atom_site_fract_x
_atom_site_fract_y
_atom_site_fract_z
_atom_site_occupancy
_atom_site_attached_hydrogens
_atom_site_calc_flag
Ti1 Ti4+ 8 f 0.134 0.564 0. 0.25 0 d
Ga1 Ga3+ 8 f 0.134 0.564 0. 0.75 0 d
Ti2 Ti4+ 4 c 0.182 0.25 0. 0.5 0 d
Ga2 Ga3+ 4 c 0.182 0.25 0. 0.5 0 d
O1 O2- 8 f 0.309 0.074 0. 1. 0 d
O2 O2- 8 f 0.045 0.118 0. 1. 0 d
O3 O2- 4 c 0.754 0.25 0. 1. 0 d

loop_
_atom_type_symbol
_atom_type_oxidation_number
Ti4+ 4.000
Ga3+ 3.000
O2- -2.000
